data_7129551
loop_
_publ_author_name
'Yao, Changguang'
'Zhang, Tonghuan'
'Gon\,calves, Th\'eo P.'
'Huang, Kuo-Wei'

_publ_section_title
;
 Selective benzylic Csp3--H bond activations mediated by a
 phosphorus--nitrogen PN3P-nickel complex
;
_journal_name_full 'Chemical Communications'
_journal_paper_doi 10.1039/D1CC06507F
_journal_year 2022
_chemical_formula_moiety 'C36 H60 N4 Ni P2'
_chemical_formula_sum 'C36 H60 N4 Ni P2'
_chemical_formula_weight 669.53
_chemical_name_systematic Monoclinic
_space_group_crystal_system monoclinic
_space_group_IT_number 14
_space_group_name_Hall '-P 2yn'
_space_group_name_H-M_alt 'P 1 21/n 1'
_atom_sites_solution_hydrogens geom
_audit_creation_date 2018-10-19
_audit_creation_method
;
Olex2 1.2
(compiled 2018.05.29 svn.r3508 for OlexSys, GUI svn.r5506)
;
_audit_update_record
;
2019-01-17 deposited with the CCDC.	2021-12-20 downloaded from the CCDC.
;
_cell_angle_alpha 90
_cell_angle_beta 91.482(9)
_cell_angle_gamma 90
_cell_formula_units_Z 4
_cell_length_a 8.635(2)
_cell_length_b 21.044(4)
_cell_length_c 20.405(4)
_cell_measurement_reflns_used 9798
_cell_measurement_temperature 125(2)
_cell_measurement_theta_max 33.16
_cell_measurement_theta_min 2.56
_cell_volume 3706.7(13)
_computing_molecular_graphics 'Olex2 (Dolomanov et al., 2009)'
_computing_publication_material 'Olex2 (Dolomanov et al., 2009)'
_computing_structure_refinement 'ShelXL (Sheldrick, 2015)'
_computing_structure_solution 'SHELXT 2014/5 (Sheldrick, 2014)'
_diffrn_ambient_temperature 125(2)
_diffrn_measured_fraction_theta_full 0.997
_diffrn_measured_fraction_theta_max 0.989
_diffrn_measurement_device_type 'Bruker APEX-II CCD'
_diffrn_measurement_method '\f and \w scans'
_diffrn_radiation_type MoK\a
_diffrn_radiation_wavelength 0.71073
_diffrn_reflns_av_R_equivalents 0.0829
_diffrn_reflns_av_unetI/netI 0.0658
_diffrn_reflns_Laue_measured_fraction_full 0.997
_diffrn_reflns_Laue_measured_fraction_max 0.989
_diffrn_reflns_limit_h_max 13
_diffrn_reflns_limit_h_min -13
_diffrn_reflns_limit_k_max 32
_diffrn_reflns_limit_k_min -32
_diffrn_reflns_limit_l_max 31
_diffrn_reflns_limit_l_min -31
_diffrn_reflns_number 73478
_diffrn_reflns_point_group_measured_fraction_full 0.997
_diffrn_reflns_point_group_measured_fraction_max 0.989
_diffrn_reflns_theta_full 25.242
_diffrn_reflns_theta_max 33.218
_diffrn_reflns_theta_min 2.178
_diffrn_standards_number 0
_exptl_absorpt_coefficient_mu 0.639
_exptl_absorpt_correction_T_max 0.747
_exptl_absorpt_correction_T_min 0.484
_exptl_absorpt_correction_type multi-scan
_exptl_crystal_colour 'clear light yellow'
_exptl_crystal_colour_lustre clear
_exptl_crystal_colour_modifier light
_exptl_crystal_colour_primary yellow
_exptl_crystal_density_diffrn 1.200
_exptl_crystal_description block
_exptl_crystal_F_000 1448
_exptl_crystal_size_max 0.2
_exptl_crystal_size_mid 0.18
_exptl_crystal_size_min 0.15
_refine_diff_density_max 0.880
_refine_diff_density_min -0.729
_refine_diff_density_rms 0.087
_refine_ls_extinction_method none
_refine_ls_goodness_of_fit_ref 1.129
_refine_ls_hydrogen_treatment constr
_refine_ls_matrix_type full
_refine_ls_number_parameters 404
_refine_ls_number_reflns 14064
_refine_ls_number_restraints 0
_refine_ls_restrained_S_all 1.129
_refine_ls_R_factor_all 0.0851
_refine_ls_R_factor_gt 0.0686
_refine_ls_shift/su_max 0.003
_refine_ls_shift/su_mean 0.000
_refine_ls_structure_factor_coef Fsqd
_refine_ls_weighting_details 'w=1/[\s^2^(Fo^2^)+(0.0149P)^2^+6.6371P] where P=(Fo^2^+2Fc^2^)/3'
_refine_ls_weighting_scheme calc
_refine_ls_wR_factor_gt 0.1529
_refine_ls_wR_factor_ref 0.1604
_reflns_Friedel_coverage 0.000
_reflns_number_gt 11454
_reflns_number_total 14064
_reflns_threshold_expression 'I > 2\s(I)'
_cod_data_source_file d1cc06507f2.cif
_cod_data_source_block ycg-103_a
_cod_original_cell_volume 3706.6(14)
_cod_database_code 7129551
_shelx_shelxl_version_number 2016/6
_shelx_space_group_comment
;
The symmetry employed for this shelxl refinement is uniquely defined
by the following loop, which should always be used as a source of
symmetry information in preference to the above space-group names.
They are only intended as comments.
;
_shelx_estimated_absorpt_t_max 0.910
_shelx_estimated_absorpt_t_min 0.883
_olex2_refinement_description
;
1. Fixed Uiso
 At 1.2 times of:
  All C(H) groups, All C(H,H) groups, All N(H) groups
 At 1.5 times of:
  All C(H,H,H) groups
2.a Secondary CH2 refined with riding coordinates:
 C6(H6A,H6B), C8(H8A,H8B), C10(H10A,H10B)
2.b Aromatic/amide H refined with riding coordinates:
 C3(H3), C29(H29), C31(H31), C32(H32), C33(H33), N4(H4)
2.c Idealised Me refined as rotating group:
 C7(H7A,H7B,H7C), C9(H9A,H9B,H9C), C11(H11A,H11B,H11C), C13(H13A,H13B,H13C),
 C14(H14A,H14B,H14C), C15(H15A,H15B,H15C), C17(H17A,H17B,H17C), C18(H18A,H18B,
 H18C), C19(H19A,H19B,H19C), C21(H21A,H21B,H21C), C22(H22A,H22B,H22C), C23(H23A,
 H23B,H23C), C25(H25A,H25B,H25C), C26(H26A,H26B,H26C), C27(H27A,H27B,H27C),
 C36(H36A,H36B,H36C)
;
_olex2_submission_special_instructions 'No special instructions were received'

loop_
_space_group_symop_operation_xyz
'x, y, z'
'-x+1/2, y+1/2, -z+1/2'
'-x, -y, -z'
'x-1/2, -y-1/2, z-1/2'

loop_
_atom_site_label
_atom_site_type_symbol
_atom_site_fract_x
_atom_site_fract_y
_atom_site_fract_z
_atom_site_U_iso_or_equiv
_atom_site_adp_type
_atom_site_occupancy
_atom_site_site_symmetry_order
_atom_site_calc_flag
_atom_site_refinement_flags_posn
_atom_site_refinement_flags_adp
_atom_site_refinement_flags_occupancy
_atom_site_disorder_assembly
_atom_site_disorder_group
C1 C 0.6893(3) 0.79294(11) 0.43158(11) 0.0242(4) Uani 1 1 d . . . . .
C2 C 0.7257(4) 0.84851(12) 0.38600(13) 0.0315(5) Uani 1 1 d . . . . .
C3 C 0.7331(4) 0.91028(12) 0.42122(13) 0.0335(6) Uani 1 1 d . . . . .
H3 H 0.771751 0.945930 0.398221 0.040 Uiso 1 1 calc R . . . .
C4 C 0.6891(4) 0.91944(12) 0.48332(13) 0.0336(6) Uani 1 1 d . . . . .
C5 C 0.6286(3) 0.86396(11) 0.51988(11) 0.0248(4) Uani 1 1 d . . . . .
C6 C 0.5954(4) 0.85196(15) 0.33107(14) 0.0423(7) Uani 1 1 d . . . . .
H6A H 0.625872 0.884011 0.298315 0.051 Uiso 1 1 calc R . . . .
H6B H 0.589912 0.810318 0.308544 0.051 Uiso 1 1 calc R . . . .
C7 C 0.4352(5) 0.8685(2) 0.3543(2) 0.0577(10) Uani 1 1 d . . . . .
H7A H 0.407733 0.839944 0.390107 0.087 Uiso 1 1 calc GR . . . .
H7B H 0.359850 0.863705 0.317888 0.087 Uiso 1 1 calc GR . . . .
H7C H 0.434407 0.912528 0.369899 0.087 Uiso 1 1 calc GR . . . .
C8 C 0.8812(4) 0.83612(15) 0.35234(16) 0.0412(7) Uani 1 1 d . . . . .
H8A H 0.871811 0.796444 0.326473 0.049 Uiso 1 1 calc R . . . .
H8B H 0.900288 0.871265 0.321320 0.049 Uiso 1 1 calc R . . . .
C9 C 1.0180(5) 0.8304(2) 0.3983(2) 0.0610(11) Uani 1 1 d . . . . .
H9A H 1.027956 0.869224 0.424630 0.092 Uiso 1 1 calc GR . . . .
H9B H 1.112033 0.824397 0.373123 0.092 Uiso 1 1 calc GR . . . .
H9C H 1.003901 0.793873 0.427324 0.092 Uiso 1 1 calc GR . . . .
C10 C 0.7078(5) 0.98172(14) 0.51989(16) 0.0509(9) Uani 1 1 d . . . . .
H10A H 0.722508 1.016388 0.487851 0.061 Uiso 1 1 calc R . . . .
H10B H 0.611627 0.990701 0.543602 0.061 Uiso 1 1 calc R . . . .
C11 C 0.8434(6) 0.98130(19) 0.56843(19) 0.0630(12) Uani 1 1 d . . . . .
H11A H 0.821615 0.952080 0.604426 0.094 Uiso 1 1 calc GR . . . .
H11B H 0.859568 1.024227 0.585943 0.094 Uiso 1 1 calc GR . . . .
H11C H 0.936941 0.967333 0.546331 0.094 Uiso 1 1 calc GR . . . .
C12 C 0.8280(3) 0.62764(12) 0.46685(12) 0.0267(4) Uani 1 1 d . . . . .
C13 C 0.7965(4) 0.56253(13) 0.49834(16) 0.0370(6) Uani 1 1 d . . . . .
H13A H 0.743263 0.534946 0.466297 0.056 Uiso 1 1 calc GR . . . .
H13B H 0.731331 0.568247 0.536494 0.056 Uiso 1 1 calc GR . . . .
H13C H 0.894998 0.542970 0.512254 0.056 Uiso 1 1 calc GR . . . .
C14 C 0.9061(4) 0.61840(18) 0.40064(15) 0.0416(7) Uani 1 1 d . . . . .
H14A H 0.920634 0.659832 0.379757 0.062 Uiso 1 1 calc GR . . . .
H14B H 0.840476 0.591569 0.372176 0.062 Uiso 1 1 calc GR . . . .
H14C H 1.007056 0.597895 0.407800 0.062 Uiso 1 1 calc GR . . . .
C15 C 0.9388(4) 0.66552(14) 0.51250(15) 0.0364(6) Uani 1 1 d . . . . .
H15A H 1.037756 0.642967 0.517060 0.055 Uiso 1 1 calc GR . . . .
H15B H 0.892791 0.669948 0.555671 0.055 Uiso 1 1 calc GR . . . .
H15C H 0.956223 0.707737 0.493819 0.055 Uiso 1 1 calc GR . . . .
C16 C 0.4880(3) 0.63837(12) 0.41296(13) 0.0292(5) Uani 1 1 d . . . . .
C17 C 0.3544(3) 0.68664(14) 0.41313(16) 0.0361(6) Uani 1 1 d . . . . .
H17A H 0.389849 0.727240 0.395411 0.054 Uiso 1 1 calc GR . . . .
H17B H 0.320375 0.692855 0.458130 0.054 Uiso 1 1 calc GR . . . .
H17C H 0.267685 0.670581 0.385955 0.054 Uiso 1 1 calc GR . . . .
C18 C 0.4334(5) 0.57681(16) 0.4451(2) 0.0585(11) Uani 1 1 d . . . . .
H18A H 0.433168 0.582315 0.492763 0.088 Uiso 1 1 calc GR . . . .
H18B H 0.503600 0.542068 0.434033 0.088 Uiso 1 1 calc GR . . . .
H18C H 0.328337 0.566675 0.428973 0.088 Uiso 1 1 calc GR . . . .
C19 C 0.5316(4) 0.6254(2) 0.34219(17) 0.0565(11) Uani 1 1 d . . . . .
H19A H 0.439816 0.611000 0.317120 0.085 Uiso 1 1 calc GR . . . .
H19B H 0.611619 0.592424 0.341399 0.085 Uiso 1 1 calc GR . . . .
H19C H 0.571270 0.664482 0.322597 0.085 Uiso 1 1 calc GR . . . .
C20 C 0.6358(3) 0.81558(13) 0.69468(12) 0.0301(5) Uani 1 1 d . . . . .
C21 C 0.6221(4) 0.88270(16) 0.72433(15) 0.0410(7) Uani 1 1 d . . . . .
H21A H 0.519456 0.887843 0.743042 0.062 Uiso 1 1 calc GR . . . .
H21B H 0.636160 0.914548 0.689959 0.062 Uiso 1 1 calc GR . . . .
H21C H 0.701951 0.888347 0.758842 0.062 Uiso 1 1 calc GR . . . .
C22 C 0.5935(5) 0.76618(17) 0.74581(14) 0.0496(9) Uani 1 1 d . . . . .
H22A H 0.674949 0.764503 0.780108 0.074 Uiso 1 1 calc GR . . . .
H22B H 0.583367 0.724427 0.724867 0.074 Uiso 1 1 calc GR . . . .
H22C H 0.494965 0.777855 0.765329 0.074 Uiso 1 1 calc GR . . . .
C23 C 0.8034(4) 0.8040(2) 0.67366(17) 0.0490(9) Uani 1 1 d . . . . .
H23A H 0.874393 0.810497 0.711300 0.073 Uiso 1 1 calc GR . . . .
H23B H 0.828991 0.833818 0.638667 0.073 Uiso 1 1 calc GR . . . .
H23C H 0.813421 0.760342 0.657621 0.073 Uiso 1 1 calc GR . . . .
C24 C 0.3062(3) 0.81899(14) 0.62830(14) 0.0339(6) Uani 1 1 d . . . . .
C25 C 0.2655(4) 0.88670(16) 0.64880(18) 0.0461(8) Uani 1 1 d . . . . .
H25A H 0.315141 0.917030 0.619557 0.069 Uiso 1 1 calc GR . . . .
H25B H 0.302366 0.894056 0.693985 0.069 Uiso 1 1 calc GR . . . .
H25C H 0.152884 0.892427 0.645988 0.069 Uiso 1 1 calc GR . . . .
C26 C 0.2414(4) 0.77182(19) 0.6793(2) 0.0576(10) Uani 1 1 d . . . . .
H26A H 0.128664 0.768809 0.673407 0.086 Uiso 1 1 calc GR . . . .
H26B H 0.266999 0.787039 0.723633 0.086 Uiso 1 1 calc GR . . . .
H26C H 0.287748 0.729817 0.672954 0.086 Uiso 1 1 calc GR . . . .
C27 C 0.2319(4) 0.8064(2) 0.56103(19) 0.0563(11) Uani 1 1 d . . . . .
H27A H 0.119850 0.813226 0.562848 0.084 Uiso 1 1 calc GR . . . .
H27B H 0.252327 0.762411 0.548055 0.084 Uiso 1 1 calc GR . . . .
H27C H 0.275822 0.835459 0.528895 0.084 Uiso 1 1 calc GR . . . .
C28 C 0.5386(4) 0.66180(12) 0.60155(13) 0.0319(5) Uani 1 1 d . . . . .
C29 C 0.6326(4) 0.62869(13) 0.64513(14) 0.0373(6) Uani 1 1 d . . . . .
H29 H 0.741437 0.634487 0.649968 0.045 Uiso 1 1 calc R . . . .
C30 C 0.5447(4) 0.58451(12) 0.68202(14) 0.0365(6) Uani 1 1 d . . . . .
C31 C 0.5799(5) 0.54169(13) 0.73364(15) 0.0437(8) Uani 1 1 d . . . . .
H31 H 0.682869 0.536017 0.750122 0.052 Uiso 1 1 calc R . . . .
C32 C 0.4557(5) 0.50814(13) 0.75918(15) 0.0444(8) Uani 1 1 d . . . . .
H32 H 0.475365 0.479463 0.794373 0.053 Uiso 1 1 calc R . . . .
C33 C 0.3058(5) 0.51489(13) 0.73546(15) 0.0448(8) Uani 1 1 d . . . . .
H33 H 0.226171 0.490489 0.754539 0.054 Uiso 1 1 calc R . . . .
C34 C 0.2673(4) 0.55647(13) 0.68426(15) 0.0389(6) Uani 1 1 d . . . . .
C35 C 0.3934(4) 0.59057(12) 0.65891(14) 0.0375(7) Uani 1 1 d . . . . .
C36 C 0.1095(5) 0.56591(18) 0.65945(19) 0.0539(9) Uani 1 1 d . . . . .
H36A H 0.039142 0.538198 0.683248 0.081 Uiso 1 1 calc GR . . . .
H36B H 0.103622 0.555546 0.612632 0.081 Uiso 1 1 calc GR . . . .
H36C H 0.079468 0.610361 0.665762 0.081 Uiso 1 1 calc GR . . . .
N1 N 0.6400(2) 0.80294(8) 0.49449(9) 0.0200(3) Uani 1 1 d . . . . .
N2 N 0.7018(3) 0.73617(9) 0.40763(10) 0.0271(4) Uani 1 1 d . . . . .
N3 N 0.5703(3) 0.87441(10) 0.57705(10) 0.0289(4) Uani 1 1 d . . . . .
N4 N 0.3926(3) 0.63675(12) 0.61013(12) 0.0374(5) Uani 1 1 d . . . . .
H4 H 0.309351 0.648566 0.587515 0.045 Uiso 1 1 calc R . . . .
Ni1 Ni 0.58297(4) 0.73173(2) 0.54709(2) 0.01886(7) Uani 1 1 d . . . . .
P1 P 0.64949(7) 0.67775(3) 0.46029(3) 0.02084(11) Uani 1 1 d . . . . .
P2 P 0.51866(7) 0.80693(3) 0.61667(3) 0.02102(11) Uani 1 1 d . . . . .

loop_
_atom_site_aniso_label
_atom_site_aniso_U_11
_atom_site_aniso_U_22
_atom_site_aniso_U_33
_atom_site_aniso_U_23
_atom_site_aniso_U_13
_atom_site_aniso_U_12
C1 0.0345(12) 0.0199(9) 0.0183(9) 0.0021(7) 0.0034(8) -0.0046(9)
C2 0.0469(16) 0.0230(11) 0.0250(11) 0.0023(9) 0.0097(10) -0.0051(10)
C3 0.0518(17) 0.0215(11) 0.0273(11) 0.0066(9) 0.0056(11) -0.0078(11)
C4 0.0539(17) 0.0188(10) 0.0283(12) 0.0002(9) 0.0018(11) -0.0087(10)
C5 0.0354(12) 0.0187(9) 0.0205(9) 0.0001(7) 0.0023(9) -0.0017(8)
C6 0.063(2) 0.0352(14) 0.0286(13) 0.0073(11) -0.0053(13) -0.0048(14)
C7 0.052(2) 0.051(2) 0.069(3) 0.0089(18) -0.0101(19) 0.0060(17)
C8 0.0523(18) 0.0340(14) 0.0381(15) 0.0077(11) 0.0158(13) -0.0065(13)
C9 0.051(2) 0.050(2) 0.082(3) 0.015(2) 0.004(2) -0.0145(17)
C10 0.094(3) 0.0193(12) 0.0406(16) -0.0038(11) 0.0157(17) -0.0135(15)
C11 0.093(3) 0.049(2) 0.0464(19) -0.0047(16) 0.002(2) -0.037(2)
C12 0.0259(11) 0.0261(11) 0.0282(11) -0.0018(9) 0.0030(9) -0.0007(9)
C13 0.0392(15) 0.0228(11) 0.0492(16) 0.0032(11) 0.0027(13) 0.0070(10)
C14 0.0319(14) 0.0578(19) 0.0357(14) -0.0071(13) 0.0089(11) 0.0052(13)
C15 0.0345(14) 0.0378(14) 0.0365(14) -0.0002(11) -0.0069(11) -0.0023(11)
C16 0.0343(13) 0.0220(10) 0.0309(12) -0.0051(9) -0.0068(10) 0.0002(9)
C17 0.0313(13) 0.0310(13) 0.0457(16) -0.0042(11) -0.0038(12) 0.0022(10)
C18 0.059(2) 0.0291(14) 0.086(3) 0.0076(16) -0.030(2) -0.0182(15)
C19 0.0457(19) 0.083(3) 0.0400(17) -0.0360(18) -0.0090(14) 0.0091(18)
C20 0.0341(13) 0.0367(13) 0.0193(10) -0.0052(9) -0.0003(9) -0.0009(10)
C21 0.0461(17) 0.0449(16) 0.0318(13) -0.0147(12) -0.0046(12) -0.0052(13)
C22 0.077(3) 0.0480(18) 0.0232(12) 0.0038(12) -0.0019(14) 0.0026(17)
C23 0.0316(15) 0.073(2) 0.0416(16) -0.0186(16) -0.0092(13) 0.0067(15)
C24 0.0262(12) 0.0372(14) 0.0383(14) -0.0141(11) 0.0031(10) 0.0035(10)
C25 0.0409(17) 0.0419(16) 0.0555(19) -0.0206(15) -0.0001(14) 0.0140(13)
C26 0.0399(18) 0.057(2) 0.077(3) -0.0054(19) 0.0293(18) -0.0034(16)
C27 0.0321(16) 0.079(3) 0.057(2) -0.036(2) -0.0129(14) 0.0150(16)
C28 0.0473(16) 0.0218(10) 0.0273(11) 0.0028(9) 0.0166(11) -0.0025(10)
C29 0.0569(18) 0.0226(11) 0.0329(13) 0.0044(10) 0.0139(12) -0.0008(11)
C30 0.0589(19) 0.0203(11) 0.0308(12) 0.0004(9) 0.0144(12) -0.0012(11)
C31 0.075(2) 0.0231(12) 0.0331(14) 0.0031(10) 0.0115(14) -0.0008(13)
C32 0.079(2) 0.0229(12) 0.0324(14) 0.0057(10) 0.0126(15) -0.0005(14)
C33 0.081(3) 0.0194(11) 0.0347(14) 0.0044(10) 0.0244(15) -0.0067(13)
C34 0.0552(19) 0.0259(12) 0.0361(14) 0.0050(10) 0.0130(13) -0.0025(12)
C35 0.067(2) 0.0187(10) 0.0284(12) 0.0034(9) 0.0200(13) -0.0029(11)
C36 0.063(2) 0.0467(19) 0.053(2) 0.0106(16) 0.0066(17) -0.0153(17)
N1 0.0298(10) 0.0156(7) 0.0147(7) -0.0002(6) 0.0018(7) -0.0031(7)
N2 0.0430(12) 0.0195(8) 0.0190(8) -0.0012(7) 0.0069(8) -0.0028(8)
N3 0.0451(13) 0.0198(9) 0.0222(9) -0.0029(7) 0.0058(8) -0.0004(8)
N4 0.0454(14) 0.0309(11) 0.0364(12) 0.0097(9) 0.0109(10) -0.0029(10)
Ni1 0.02463(14) 0.01588(12) 0.01622(12) 0.00092(9) 0.00365(9) -0.00281(10)
P1 0.0289(3) 0.0154(2) 0.0184(2) -0.00093(18) 0.0023(2) -0.0022(2)
P2 0.0252(3) 0.0207(2) 0.0173(2) -0.00211(19) 0.0031(2) -0.0013(2)

loop_
_atom_type_symbol
_atom_type_description
_atom_type_scat_dispersion_real
_atom_type_scat_dispersion_imag
_atom_type_scat_source
C C 0.0033 0.0016 'International Tables Vol C Tables 4.2.6.8 and 6.1.1.4'
H H 0.0000 0.0000 'International Tables Vol C Tables 4.2.6.8 and 6.1.1.4'
N N 0.0061 0.0033 'International Tables Vol C Tables 4.2.6.8 and 6.1.1.4'
Ni Ni 0.3393 1.1124 'International Tables Vol C Tables 4.2.6.8 and 6.1.1.4'
P P 0.1023 0.0942 'International Tables Vol C Tables 4.2.6.8 and 6.1.1.4'

loop_
_geom_angle_atom_site_label_1
_geom_angle_atom_site_label_2
_geom_angle_atom_site_label_3
_geom_angle
_geom_angle_site_symmetry_1
_geom_angle_site_symmetry_3
_geom_angle_publ_flag
N1 C1 C2 121.4(2) . . ?
N2 C1 C2 117.0(2) . . ?
N2 C1 N1 121.5(2) . . ?
C1 C2 C6 108.3(2) . . ?
C1 C2 C8 109.6(2) . . ?
C3 C2 C1 112.4(2) . . ?
C3 C2 C6 109.1(2) . . ?
C3 C2 C8 109.6(2) . . ?
C8 C2 C6 107.8(2) . . ?
C2 C3 H3 117.6 . . ?
C4 C3 C2 124.8(2) . . ?
C4 C3 H3 117.6 . . ?
C3 C4 C5 118.1(2) . . ?
C3 C4 C10 124.0(3) . . ?
C5 C4 C10 117.8(2) . . ?
N1 C5 C4 120.6(2) . . ?
N3 C5 C4 117.8(2) . . ?
N3 C5 N1 121.6(2) . . ?
C2 C6 H6A 108.4 . . ?
C2 C6 H6B 108.4 . . ?
H6A C6 H6B 107.5 . . ?
C7 C6 C2 115.5(3) . . ?
C7 C6 H6A 108.4 . . ?
C7 C6 H6B 108.4 . . ?
C6 C7 H7A 109.5 . . ?
C6 C7 H7B 109.5 . . ?
C6 C7 H7C 109.5 . . ?
H7A C7 H7B 109.5 . . ?
H7A C7 H7C 109.5 . . ?
H7B C7 H7C 109.5 . . ?
C2 C8 H8A 108.6 . . ?
C2 C8 H8B 108.6 . . ?
H8A C8 H8B 107.6 . . ?
C9 C8 C2 114.6(3) . . ?
C9 C8 H8A 108.6 . . ?
C9 C8 H8B 108.6 . . ?
C8 C9 H9A 109.5 . . ?
C8 C9 H9B 109.5 . . ?
C8 C9 H9C 109.5 . . ?
H9A C9 H9B 109.5 . . ?
H9A C9 H9C 109.5 . . ?
H9B C9 H9C 109.5 . . ?
C4 C10 H10A 109.0 . . ?
C4 C10 H10B 109.0 . . ?
H10A C10 H10B 107.8 . . ?
C11 C10 C4 112.8(3) . . ?
C11 C10 H10A 109.0 . . ?
C11 C10 H10B 109.0 . . ?
C10 C11 H11A 109.5 . . ?
C10 C11 H11B 109.5 . . ?
C10 C11 H11C 109.5 . . ?
H11A C11 H11B 109.5 . . ?
H11A C11 H11C 109.5 . . ?
H11B C11 H11C 109.5 . . ?
C13 C12 P1 112.18(18) . . ?
C14 C12 C13 109.9(2) . . ?
C14 C12 C15 108.5(2) . . ?
C14 C12 P1 112.83(19) . . ?
C15 C12 C13 108.8(2) . . ?
C15 C12 P1 104.44(18) . . ?
C12 C13 H13A 109.5 . . ?
C12 C13 H13B 109.5 . . ?
C12 C13 H13C 109.5 . . ?
H13A C13 H13B 109.5 . . ?
H13A C13 H13C 109.5 . . ?
H13B C13 H13C 109.5 . . ?
C12 C14 H14A 109.5 . . ?
C12 C14 H14B 109.5 . . ?
C12 C14 H14C 109.5 . . ?
H14A C14 H14B 109.5 . . ?
H14A C14 H14C 109.5 . . ?
H14B C14 H14C 109.5 . . ?
C12 C15 H15A 109.5 . . ?
C12 C15 H15B 109.5 . . ?
C12 C15 H15C 109.5 . . ?
H15A C15 H15B 109.5 . . ?
H15A C15 H15C 109.5 . . ?
H15B C15 H15C 109.5 . . ?
C17 C16 P1 104.83(17) . . ?
C18 C16 C17 108.6(3) . . ?
C18 C16 P1 112.8(2) . . ?
C19 C16 C17 108.9(3) . . ?
C19 C16 C18 109.9(3) . . ?
C19 C16 P1 111.7(2) . . ?
C16 C17 H17A 109.5 . . ?
C16 C17 H17B 109.5 . . ?
C16 C17 H17C 109.5 . . ?
H17A C17 H17B 109.5 . . ?
H17A C17 H17C 109.5 . . ?
H17B C17 H17C 109.5 . . ?
C16 C18 H18A 109.5 . . ?
C16 C18 H18B 109.5 . . ?
C16 C18 H18C 109.5 . . ?
H18A C18 H18B 109.5 . . ?
H18A C18 H18C 109.5 . . ?
H18B C18 H18C 109.5 . . ?
C16 C19 H19A 109.5 . . ?
C16 C19 H19B 109.5 . . ?
C16 C19 H19C 109.5 . . ?
H19A C19 H19B 109.5 . . ?
H19A C19 H19C 109.5 . . ?
H19B C19 H19C 109.5 . . ?
C21 C20 P2 112.2(2) . . ?
C22 C20 C21 109.5(2) . . ?
C22 C20 C23 109.1(3) . . ?
C22 C20 P2 112.5(2) . . ?
C23 C20 C21 109.7(3) . . ?
C23 C20 P2 103.81(18) . . ?
C20 C21 H21A 109.5 . . ?
C20 C21 H21B 109.5 . . ?
C20 C21 H21C 109.5 . . ?
H21A C21 H21B 109.5 . . ?
H21A C21 H21C 109.5 . . ?
H21B C21 H21C 109.5 . . ?
C20 C22 H22A 109.5 . . ?
C20 C22 H22B 109.5 . . ?
C20 C22 H22C 109.5 . . ?
H22A C22 H22B 109.5 . . ?
H22A C22 H22C 109.5 . . ?
H22B C22 H22C 109.5 . . ?
C20 C23 H23A 109.5 . . ?
C20 C23 H23B 109.5 . . ?
C20 C23 H23C 109.5 . . ?
H23A C23 H23B 109.5 . . ?
H23A C23 H23C 109.5 . . ?
H23B C23 H23C 109.5 . . ?
C25 C24 C26 108.9(3) . . ?
C25 C24 P2 113.2(2) . . ?
C26 C24 P2 111.7(2) . . ?
C27 C24 C25 108.3(3) . . ?
C27 C24 C26 110.0(3) . . ?
C27 C24 P2 104.7(2) . . ?
C24 C25 H25A 109.5 . . ?
C24 C25 H25B 109.5 . . ?
C24 C25 H25C 109.5 . . ?
H25A C25 H25B 109.5 . . ?
H25A C25 H25C 109.5 . . ?
H25B C25 H25C 109.5 . . ?
C24 C26 H26A 109.5 . . ?
C24 C26 H26B 109.5 . . ?
C24 C26 H26C 109.5 . . ?
H26A C26 H26B 109.5 . . ?
H26A C26 H26C 109.5 . . ?
H26B C26 H26C 109.5 . . ?
C24 C27 H27A 109.5 . . ?
C24 C27 H27B 109.5 . . ?
C24 C27 H27C 109.5 . . ?
H27A C27 H27B 109.5 . . ?
H27A C27 H27C 109.5 . . ?
H27B C27 H27C 109.5 . . ?
C29 C28 N4 104.5(2) . . ?
C29 C28 Ni1 130.4(2) . . ?
N4 C28 Ni1 124.9(2) . . ?
C28 C29 H29 124.5 . . ?
C28 C29 C30 110.9(3) . . ?
C30 C29 H29 124.5 . . ?
C31 C30 C29 134.5(3) . . ?
C35 C30 C29 105.7(3) . . ?
C35 C30 C31 119.7(3) . . ?
C30 C31 H31 121.7 . . ?
C32 C31 C30 116.6(4) . . ?
C32 C31 H31 121.7 . . ?
C31 C32 H32 118.6 . . ?
C33 C32 C31 122.7(3) . . ?
C33 C32 H32 118.6 . . ?
C32 C33 H33 119.0 . . ?
C32 C33 C34 122.1(3) . . ?
C34 C33 H33 119.0 . . ?
C33 C34 C35 114.9(3) . . ?
C33 C34 C36 123.3(3) . . ?
C35 C34 C36 121.8(3) . . ?
C30 C35 C34 123.9(3) . . ?
C30 C35 N4 107.2(3) . . ?
N4 C35 C34 128.8(3) . . ?
C34 C36 H36A 109.5 . . ?
C34 C36 H36B 109.5 . . ?
C34 C36 H36C 109.5 . . ?
H36A C36 H36B 109.5 . . ?
H36A C36 H36C 109.5 . . ?
H36B C36 H36C 109.5 . . ?
C1 N1 C5 120.99(19) . . ?
C1 N1 Ni1 119.50(15) . . ?
C5 N1 Ni1 119.51(15) . . ?
C1 N2 P1 113.69(16) . . ?
C5 N3 P2 113.43(17) . . ?
C28 N4 C35 111.7(3) . . ?
C28 N4 H4 124.2 . . ?
C35 N4 H4 124.2 . . ?
C28 Ni1 N1 176.54(12) . . ?
C28 Ni1 P1 97.65(8) . . ?
C28 Ni1 P2 96.99(8) . . ?
N1 Ni1 P1 82.89(6) . . ?
N1 Ni1 P2 82.65(6) . . ?
P1 Ni1 P2 165.15(3) . . ?
C12 P1 Ni1 117.84(8) . . ?
C16 P1 C12 112.93(11) . . ?
C16 P1 Ni1 116.06(9) . . ?
N2 P1 C12 102.75(12) . . ?
N2 P1 C16 101.58(12) . . ?
N2 P1 Ni1 102.42(7) . . ?
C20 P2 C24 112.86(13) . . ?
C20 P2 Ni1 118.51(9) . . ?
C24 P2 Ni1 116.25(9) . . ?
N3 P2 C20 100.40(12) . . ?
N3 P2 C24 102.53(13) . . ?
N3 P2 Ni1 102.69(8) . . ?

loop_
_geom_bond_atom_site_label_1
_geom_bond_atom_site_label_2
_geom_bond_distance
_geom_bond_site_symmetry_2
_geom_bond_publ_flag
C1 C2 1.532(3) . ?
C1 N1 1.379(3) . ?
C1 N2 1.296(3) . ?
C2 C3 1.486(4) . ?
C2 C6 1.569(4) . ?
C2 C8 1.546(4) . ?
C3 H3 0.9500 . ?
C3 C4 1.346(4) . ?
C4 C5 1.488(3) . ?
C4 C10 1.515(4) . ?
C5 N1 1.389(3) . ?
C5 N3 1.301(3) . ?
C6 H6A 0.9900 . ?
C6 H6B 0.9900 . ?
C6 C7 1.514(5) . ?
C7 H7A 0.9800 . ?
C7 H7B 0.9800 . ?
C7 H7C 0.9800 . ?
C8 H8A 0.9900 . ?
C8 H8B 0.9900 . ?
C8 C9 1.495(5) . ?
C9 H9A 0.9800 . ?
C9 H9B 0.9800 . ?
C9 H9C 0.9800 . ?
C10 H10A 0.9900 . ?
C10 H10B 0.9900 . ?
C10 C11 1.514(6) . ?
C11 H11A 0.9800 . ?
C11 H11B 0.9800 . ?
C11 H11C 0.9800 . ?
C12 C13 1.540(4) . ?
C12 C14 1.538(4) . ?
C12 C15 1.540(4) . ?
C12 P1 1.870(3) . ?
C13 H13A 0.9800 . ?
C13 H13B 0.9800 . ?
C13 H13C 0.9800 . ?
C14 H14A 0.9800 . ?
C14 H14B 0.9800 . ?
C14 H14C 0.9800 . ?
C15 H15A 0.9800 . ?
C15 H15B 0.9800 . ?
C15 H15C 0.9800 . ?
C16 C17 1.537(4) . ?
C16 C18 1.532(4) . ?
C16 C19 1.526(4) . ?
C16 P1 1.869(3) . ?
C17 H17A 0.9800 . ?
C17 H17B 0.9800 . ?
C17 H17C 0.9800 . ?
C18 H18A 0.9800 . ?
C18 H18B 0.9800 . ?
C18 H18C 0.9800 . ?
C19 H19A 0.9800 . ?
C19 H19B 0.9800 . ?
C19 H19C 0.9800 . ?
C20 C21 1.542(4) . ?
C20 C22 1.524(4) . ?
C20 C23 1.539(4) . ?
C20 P2 1.872(3) . ?
C21 H21A 0.9800 . ?
C21 H21B 0.9800 . ?
C21 H21C 0.9800 . ?
C22 H22A 0.9800 . ?
C22 H22B 0.9800 . ?
C22 H22C 0.9800 . ?
C23 H23A 0.9800 . ?
C23 H23B 0.9800 . ?
C23 H23C 0.9800 . ?
C24 C25 1.528(4) . ?
C24 C26 1.552(5) . ?
C24 C27 1.523(4) . ?
C24 P2 1.874(3) . ?
C25 H25A 0.9800 . ?
C25 H25B 0.9800 . ?
C25 H25C 0.9800 . ?
C26 H26A 0.9800 . ?
C26 H26B 0.9800 . ?
C26 H26C 0.9800 . ?
C27 H27A 0.9800 . ?
C27 H27B 0.9800 . ?
C27 H27C 0.9800 . ?
C28 C29 1.378(4) . ?
C28 N4 1.381(4) . ?
C28 Ni1 1.889(2) . ?
C29 H29 0.9500 . ?
C29 C30 1.427(4) . ?
C30 C31 1.413(4) . ?
C30 C35 1.383(5) . ?
C31 H31 0.9500 . ?
C31 C32 1.396(5) . ?
C32 H32 0.9500 . ?
C32 C33 1.377(6) . ?
C33 H33 0.9500 . ?
C33 C34 1.396(4) . ?
C34 C35 1.413(4) . ?
C34 C36 1.455(5) . ?
C35 N4 1.391(3) . ?
C36 H36A 0.9800 . ?
C36 H36B 0.9800 . ?
C36 H36C 0.9800 . ?
N1 Ni1 1.9152(18) . ?
N2 P1 1.702(2) . ?
N3 P2 1.699(2) . ?
N4 H4 0.8800 . ?
Ni1 P1 2.1930(7) . ?
Ni1 P2 2.2068(7) . ?
